data_7024364
loop_
_publ_author_name
'Amoedo, Almudena'
'Carballo, Rosa'
'Garc\'ia-Mart\'inez, Emilia'
'Lago, Ana Bel\'en'
'V\'azquez-L\'opez, Ezequiel M'

_publ_section_title
;
 Molecular metallocycles, acyclic metallodimers and 2D coordination
 polymers containing the twisted ligand bis(pyrimidin-2-ylthio)methane.
;
_journal_issue 9
_journal_name_full 'Dalton transactions (Cambridge, England : 2003)'
_journal_page_first 2385
_journal_page_last 2394
_journal_paper_doi 10.1039/b915942h
_journal_volume 39
_journal_year 2010
_chemical_formula_sum 'C18 H16 I4 N8 S4 Zn2'
_chemical_formula_weight 1110.96
_chemical_name_systematic
;
?
;
_space_group_IT_number 14
_symmetry_cell_setting monoclinic
_symmetry_space_group_name_Hall '-P 2yn'
_symmetry_space_group_name_H-M 'P 1 21/n 1'
_atom_sites_solution_hydrogens geom
_atom_sites_solution_primary direct
_atom_sites_solution_secondary difmap
_audit_creation_method SHELXL-97
_cell_angle_alpha 90.00
_cell_angle_beta 106.906(2)
_cell_angle_gamma 90.00
_cell_formula_units_Z 4
_cell_length_a 11.3042(10)
_cell_length_b 16.8885(15)
_cell_length_c 17.0363(16)
_cell_measurement_temperature 293(2)
_cell_volume 3111.9(5)
_computing_cell_refinement 'Bruker SMART'
_computing_data_collection 'Bruker SMART'
_computing_data_reduction 'Bruker SHELXTL'
_computing_molecular_graphics 'Bruker SHELX97'
_computing_publication_material 'Bruker SHELX97'
_computing_structure_refinement 'SHELXL-97 (Sheldrick, 1997)'
_computing_structure_solution 'SHELXS-97 (Sheldrick, 1990)'
_diffrn_ambient_temperature 293(2)
_diffrn_measured_fraction_theta_full 0.938
_diffrn_measured_fraction_theta_max 0.938
_diffrn_measurement_device_type 'CCD area detector'
_diffrn_measurement_method 'phi and omega scans'
_diffrn_radiation_monochromator graphite
_diffrn_radiation_source 'fine-focus sealed tube'
_diffrn_radiation_type MoK\a
_diffrn_radiation_wavelength 0.71073
_diffrn_reflns_av_R_equivalents 0.0930
_diffrn_reflns_av_sigmaI/netI 0.0800
_diffrn_reflns_limit_h_max 14
_diffrn_reflns_limit_h_min -14
_diffrn_reflns_limit_k_max 22
_diffrn_reflns_limit_k_min -17
_diffrn_reflns_limit_l_max 21
_diffrn_reflns_limit_l_min -22
_diffrn_reflns_number 17674
_diffrn_reflns_theta_full 28.06
_diffrn_reflns_theta_max 28.06
_diffrn_reflns_theta_min 1.74
_exptl_absorpt_coefficient_mu 5.803
_exptl_absorpt_correction_T_max 1.0000
_exptl_absorpt_correction_T_min 0.8123
_exptl_absorpt_correction_type multi-scan
_exptl_crystal_colour 'palid yellow'
_exptl_crystal_density_diffrn 2.371
_exptl_crystal_density_method 'not measured'
_exptl_crystal_description prism
_exptl_crystal_F_000 2064
_exptl_crystal_size_max .89
_exptl_crystal_size_mid .85
_exptl_crystal_size_min .54
_refine_diff_density_max 2.239
_refine_diff_density_min -1.869
_refine_diff_density_rms 0.219
_refine_ls_extinction_method none
_refine_ls_goodness_of_fit_ref 0.968
_refine_ls_hydrogen_treatment constr
_refine_ls_matrix_type full
_refine_ls_number_parameters 325
_refine_ls_number_reflns 7082
_refine_ls_number_restraints 0
_refine_ls_restrained_S_all 0.968
_refine_ls_R_factor_all 0.0985
_refine_ls_R_factor_gt 0.0627
_refine_ls_shift/su_max 0.000
_refine_ls_shift/su_mean 0.000
_refine_ls_structure_factor_coef Fsqd
_refine_ls_weighting_details 'calc w=1/[\s^2^(Fo^2^)+(0.0918P)^2^+0.0000P] where P=(Fo^2^+2Fc^2^)/3'
_refine_ls_weighting_scheme calc
_refine_ls_wR_factor_gt 0.1512
_refine_ls_wR_factor_ref 0.1658
_reflns_number_gt 4632
_reflns_number_total 7082
_reflns_threshold_expression >2sigma(I)
_cod_data_source_file b915942h.txt
_cod_data_source_block 2
_cod_depositor_comments
;
The following automatic conversions were performed:

'_symmetry_cell_setting' value 'Monoclinic' changed to 'monoclinic'
according to /home/saulius/struct/CIF-dictionaries/cif_core.dic
dictionary named 'cif_core.dic' version 2.4.2 from 2011-04-26.

Automatic conversion script
Id: cif_fix_values 1891 2012-01-12 08:04:46Z andrius 
;
_cod_original_sg_symbol_H-M P2(1)/n
_cod_database_code 7024364

loop_
_symmetry_equiv_pos_as_xyz
'x, y, z'
'-x+1/2, y+1/2, -z+1/2'
'-x, -y, -z'
'x-1/2, -y-1/2, z-1/2'

loop_
_atom_site_label
_atom_site_type_symbol
_atom_site_fract_x
_atom_site_fract_y
_atom_site_fract_z
_atom_site_U_iso_or_equiv
_atom_site_adp_type
_atom_site_occupancy
_atom_site_symmetry_multiplicity
_atom_site_calc_flag
_atom_site_refinement_flags
I1 I -0.51998(6) -0.02459(5) -0.35483(5) 0.0637(2) Uani 1 1 d .
I2 I -0.33657(7) -0.17812(5) -0.48797(5) 0.0750(3) Uani 1 1 d .
I3 I 0.36988(5) 0.10715(4) 0.06879(3) 0.04651(18) Uani 1 1 d .
I4 I 0.49668(6) 0.16100(5) -0.14098(4) 0.0656(2) Uani 1 1 d .
Zn1 Zn -0.32167(9) -0.06941(6) -0.38203(6) 0.0428(3) Uani 1 1 d .
Zn2 Zn 0.32390(8) 0.10876(6) -0.08743(6) 0.0372(2) Uani 1 1 d .
S1 S -0.1993(2) 0.03420(14) -0.21397(14) 0.0474(5) Uani 1 1 d .
S11 S 0.03361(19) 0.08136(15) -0.08091(13) 0.0460(5) Uani 1 1 d .
N1 N -0.2003(6) -0.1106(4) -0.2705(4) 0.0397(16) Uani 1 1 d .
N3 N -0.0843(6) -0.0907(4) -0.1311(4) 0.0433(17) Uani 1 1 d .
C1 C -0.1309(7) 0.0691(5) -0.1108(5) 0.0389(18) Uani 1 1 d .
H1A H -0.1682 0.1196 -0.1047 0.047 Uiso 1 1 calc R
H1B H -0.1515 0.0321 -0.0732 0.047 Uiso 1 1 calc R
C2 C -0.1575(7) -0.0659(5) -0.2035(5) 0.0369(18) Uani 1 1 d .
C4 C -0.0585(9) -0.1682(6) -0.1257(6) 0.051(2) Uani 1 1 d .
H4 H -0.0114 -0.1885 -0.0756 0.061 Uiso 1 1 calc R
C5 C -0.0990(9) -0.2194(6) -0.1915(6) 0.051(2) Uani 1 1 d .
H5 H -0.0795 -0.2730 -0.1867 0.062 Uiso 1 1 calc R
C6 C -0.1688(8) -0.1876(5) -0.2637(6) 0.047(2) Uani 1 1 d .
H6 H -0.1954 -0.2201 -0.3096 0.057 Uiso 1 1 calc R
N11 N 0.1652(6) 0.1769(4) -0.1420(4) 0.0394(16) Uani 1 1 d .
N13 N -0.0519(6) 0.1949(4) -0.1896(5) 0.0445(17) Uani 1 1 d .
C12 C 0.0481(7) 0.1590(5) -0.1442(5) 0.0340(17) Uani 1 1 d .
C14 C -0.0331(8) 0.2551(6) -0.2350(7) 0.057(3) Uani 1 1 d .
H14 H -0.1022 0.2810 -0.2682 0.069 Uiso 1 1 calc R
C15 C 0.0792(9) 0.2812(6) -0.2363(7) 0.060(3) Uani 1 1 d .
H15 H 0.0884 0.3244 -0.2679 0.072 Uiso 1 1 calc R
C16 C 0.1805(9) 0.2395(6) -0.1877(6) 0.053(2) Uani 1 1 d .
H16 H 0.2599 0.2550 -0.1865 0.064 Uiso 1 1 calc R
S21 S -0.0275(2) -0.05184(15) -0.38321(16) 0.0506(6) Uani 1 1 d .
S31 S 0.1910(2) 0.04268(15) -0.27835(13) 0.0510(6) Uani 1 1 d .
N21 N -0.2338(6) 0.0299(4) -0.4130(4) 0.0401(16) Uani 1 1 d .
N23 N -0.0585(8) 0.0996(5) -0.4273(5) 0.059(2) Uani 1 1 d .
C21 C 0.1258(8) -0.0150(6) -0.3695(5) 0.050(2) Uani 1 1 d .
H21A H 0.1252 0.0173 -0.4167 0.060 Uiso 1 1 calc R
H21B H 0.1800 -0.0597 -0.3689 0.060 Uiso 1 1 calc R
C22 C -0.1134(8) 0.0357(5) -0.4106(5) 0.041(2) Uani 1 1 d .
C24 C -0.1300(12) 0.1639(7) -0.4522(8) 0.072(3) Uani 1 1 d .
H24 H -0.0943 0.2100 -0.4649 0.086 Uiso 1 1 calc R
C25 C -0.2566(12) 0.1634(7) -0.4597(8) 0.072(3) Uani 1 1 d .
H25 H -0.3060 0.2075 -0.4783 0.087 Uiso 1 1 calc R
C26 C -0.3041(10) 0.0953(6) -0.4385(6) 0.056(3) Uani 1 1 d .
H26 H -0.3876 0.0936 -0.4415 0.067 Uiso 1 1 calc R
N31 N 0.2748(6) -0.0078(4) -0.1258(4) 0.0361(15) Uani 1 1 d .
N33 N 0.1876(7) -0.1051(5) -0.2271(5) 0.0505(19) Uani 1 1 d .
C32 C 0.2204(7) -0.0315(5) -0.2034(5) 0.0392(19) Uani 1 1 d .
C34 C 0.2120(9) -0.1587(6) -0.1675(6) 0.052(2) Uani 1 1 d .
H34 H 0.1884 -0.2108 -0.1813 0.062 Uiso 1 1 calc R
C35 C 0.2712(8) -0.1413(6) -0.0853(6) 0.052(2) Uani 1 1 d .
H35 H 0.2885 -0.1800 -0.0447 0.062 Uiso 1 1 calc R
C36 C 0.3014(8) -0.0646(6) -0.0688(6) 0.046(2) Uani 1 1 d .
H36 H 0.3430 -0.0506 -0.0151 0.055 Uiso 1 1 calc R

loop_
_atom_site_aniso_label
_atom_site_aniso_U_11
_atom_site_aniso_U_22
_atom_site_aniso_U_33
_atom_site_aniso_U_23
_atom_site_aniso_U_13
_atom_site_aniso_U_12
I1 0.0397(3) 0.0808(5) 0.0684(5) 0.0000(4) 0.0121(3) 0.0088(3)
I2 0.0743(5) 0.0567(5) 0.0697(5) -0.0302(4) -0.0172(4) 0.0148(3)
I3 0.0470(3) 0.0597(4) 0.0310(3) -0.0049(3) 0.0085(2) -0.0062(3)
I4 0.0422(3) 0.0950(6) 0.0601(4) 0.0243(4) 0.0160(3) -0.0094(3)
Zn1 0.0359(5) 0.0407(6) 0.0434(6) -0.0058(4) -0.0016(4) 0.0039(4)
Zn2 0.0359(5) 0.0420(6) 0.0309(5) 0.0032(4) 0.0055(4) -0.0037(4)
S1 0.0550(13) 0.0423(13) 0.0343(11) 0.0004(9) -0.0037(10) 0.0036(10)
S11 0.0364(10) 0.0611(15) 0.0370(11) 0.0175(10) 0.0052(9) -0.0026(10)
N1 0.040(4) 0.034(4) 0.043(4) 0.003(3) 0.009(3) 0.004(3)
N3 0.043(4) 0.050(5) 0.035(4) 0.014(3) 0.007(3) 0.006(3)
C1 0.036(4) 0.046(5) 0.034(4) 0.003(4) 0.010(3) 0.003(3)
C2 0.026(4) 0.046(5) 0.035(4) -0.003(4) 0.005(3) 0.002(3)
C4 0.053(5) 0.062(7) 0.037(5) 0.017(5) 0.013(4) 0.014(5)
C5 0.056(5) 0.046(6) 0.057(6) 0.016(5) 0.024(5) 0.015(4)
C6 0.044(5) 0.045(5) 0.053(5) 0.002(4) 0.014(4) 0.007(4)
N11 0.041(4) 0.045(4) 0.035(4) 0.003(3) 0.015(3) -0.002(3)
N13 0.040(4) 0.050(5) 0.044(4) 0.016(3) 0.014(3) 0.009(3)
C12 0.037(4) 0.037(5) 0.029(4) 0.002(3) 0.012(3) 0.000(3)
C14 0.045(5) 0.064(7) 0.070(7) 0.030(5) 0.027(5) 0.011(5)
C15 0.049(5) 0.060(7) 0.074(7) 0.035(6) 0.021(5) 0.008(5)
C16 0.047(5) 0.049(6) 0.064(6) 0.011(5) 0.018(5) -0.007(4)
S21 0.0414(11) 0.0568(15) 0.0516(13) -0.0014(11) 0.0105(10) 0.0066(10)
S31 0.0575(14) 0.0605(16) 0.0310(11) -0.0006(10) 0.0067(10) 0.0007(11)
N21 0.038(3) 0.047(4) 0.029(3) -0.006(3) 0.001(3) 0.006(3)
N23 0.066(5) 0.063(6) 0.053(5) -0.008(4) 0.024(4) -0.005(4)
C21 0.046(5) 0.079(7) 0.028(4) -0.006(4) 0.015(4) 0.005(5)
C22 0.042(4) 0.052(6) 0.028(4) -0.007(4) 0.008(3) 0.006(4)
C24 0.086(9) 0.049(7) 0.082(8) 0.006(6) 0.027(7) 0.000(6)
C25 0.083(8) 0.048(7) 0.078(8) 0.012(6) 0.011(7) 0.007(6)
C26 0.065(6) 0.050(6) 0.048(5) -0.004(5) 0.007(5) 0.006(5)
N31 0.032(3) 0.045(4) 0.029(3) 0.002(3) 0.005(3) -0.005(3)
N33 0.044(4) 0.064(6) 0.043(4) -0.013(4) 0.013(3) 0.004(4)
C32 0.033(4) 0.044(5) 0.040(5) 0.001(4) 0.010(3) 0.004(3)
C34 0.052(5) 0.042(6) 0.066(7) -0.015(5) 0.026(5) -0.002(4)
C35 0.050(5) 0.048(6) 0.061(6) 0.010(5) 0.022(5) 0.004(4)
C36 0.041(4) 0.053(6) 0.039(5) 0.002(4) 0.005(4) 0.000(4)

loop_
_atom_type_symbol
_atom_type_description
_atom_type_scat_dispersion_real
_atom_type_scat_dispersion_imag
_atom_type_scat_source
C C 0.0033 0.0016 'International Tables Vol C Tables 4.2.6.8 and 6.1.1.4'
H H 0.0000 0.0000 'International Tables Vol C Tables 4.2.6.8 and 6.1.1.4'
N N 0.0061 0.0033 'International Tables Vol C Tables 4.2.6.8 and 6.1.1.4'
S S 0.1246 0.1234 'International Tables Vol C Tables 4.2.6.8 and 6.1.1.4'
Zn Zn 0.2839 1.4301 'International Tables Vol C Tables 4.2.6.8 and 6.1.1.4'
I I -0.4742 1.8119 'International Tables Vol C Tables 4.2.6.8 and 6.1.1.4'

loop_
_geom_angle_atom_site_label_1
_geom_angle_atom_site_label_2
_geom_angle_atom_site_label_3
_geom_angle
N21 Zn1 N1 105.0(3)
N21 Zn1 I1 108.48(19)
N1 Zn1 I1 108.1(2)
N21 Zn1 I2 109.71(19)
N1 Zn1 I2 106.98(19)
I1 Zn1 I2 117.75(4)
N31 Zn2 N11 105.1(3)
N31 Zn2 I4 112.04(18)
N11 Zn2 I4 107.25(18)
N31 Zn2 I3 105.61(18)
N11 Zn2 I3 110.77(19)
I4 Zn2 I3 115.59(4)
C2 S1 C1 101.0(4)
C12 S11 C1 100.9(4)
C2 N1 C6 116.9(8)
C2 N1 Zn1 124.1(5)
C6 N1 Zn1 118.8(6)
C4 N3 C2 115.7(8)
S11 C1 S1 115.5(4)
N1 C2 N3 125.7(8)
N1 C2 S1 116.0(6)
N3 C2 S1 118.2(6)
N3 C4 C5 122.8(8)
C6 C5 C4 116.9(9)
N1 C6 C5 121.8(9)
C12 N11 C16 116.6(7)
C12 N11 Zn2 126.4(5)
C16 N11 Zn2 116.5(6)
C12 N13 C14 116.0(7)
N13 C12 N11 125.5(7)
N13 C12 S11 119.5(6)
N11 C12 S11 115.0(6)
N13 C14 C15 124.6(9)
C14 C15 C16 116.1(9)
N11 C16 C15 121.1(8)
C22 S21 C21 100.4(5)
C32 S31 C21 100.7(5)
C22 N21 C26 116.2(8)
C22 N21 Zn1 126.7(6)
C26 N21 Zn1 117.1(6)
C22 N23 C24 116.8(9)
S21 C21 S31 116.0(5)
N23 C22 N21 125.9(8)
N23 C22 S21 119.2(7)
N21 C22 S21 114.8(7)
N23 C24 C25 121.8(11)
C26 C25 C24 117.0(10)
N21 C26 C25 122.2(10)
C36 N31 C32 116.2(7)
C36 N31 Zn2 117.7(6)
C32 N31 Zn2 126.1(6)
C32 N33 C34 115.4(8)
N33 C32 N31 125.8(8)
N33 C32 S31 118.1(7)
N31 C32 S31 116.0(6)
N33 C34 C35 123.8(9)
C36 C35 C34 115.3(9)
N31 C36 C35 123.4(9)

loop_
_geom_bond_atom_site_label_1
_geom_bond_atom_site_label_2
_geom_bond_distance
I1 Zn1 2.5332(12)
I2 Zn1 2.5455(12)
I3 Zn2 2.5592(11)
I4 Zn2 2.5419(11)
Zn1 N21 2.093(7)
Zn1 N1 2.112(7)
Zn2 N31 2.097(7)
Zn2 N11 2.106(7)
S1 C2 1.750(9)
S1 C1 1.801(8)
S11 C12 1.735(8)
S11 C1 1.791(8)
N1 C2 1.336(10)
N1 C6 1.344(11)
N3 C4 1.337(12)
N3 C2 1.338(10)
C4 C5 1.385(14)
C5 C6 1.364(13)
N11 C12 1.348(10)
N11 C16 1.353(11)
N13 C12 1.317(10)
N13 C14 1.332(11)
C14 C15 1.350(13)
C15 C16 1.393(13)
S21 C22 1.757(9)
S21 C21 1.792(9)
S31 C32 1.751(9)
S31 C21 1.798(9)
N21 C22 1.353(11)
N21 C26 1.357(12)
N23 C22 1.316(12)
N23 C24 1.348(14)
C24 C25 1.399(16)
C25 C26 1.362(15)
N31 C36 1.335(11)
N31 C32 1.347(10)
N33 C32 1.326(11)
N33 C34 1.327(13)
C34 C35 1.397(14)
C35 C36 1.349(13)

loop_
_geom_torsion_atom_site_label_1
_geom_torsion_atom_site_label_2
_geom_torsion_atom_site_label_3
_geom_torsion_atom_site_label_4
_geom_torsion
N21 Zn1 N1 C2 54.5(7)
I1 Zn1 N1 C2 -61.2(7)
I2 Zn1 N1 C2 171.1(6)
N21 Zn1 N1 C6 -129.5(6)
I1 Zn1 N1 C6 114.8(6)
I2 Zn1 N1 C6 -12.9(7)
C12 S11 C1 S1 66.8(6)
C2 S1 C1 S11 75.2(5)
C6 N1 C2 N3 1.3(12)
Zn1 N1 C2 N3 177.4(6)
C6 N1 C2 S1 179.8(6)
Zn1 N1 C2 S1 -4.1(9)
C4 N3 C2 N1 -3.6(12)
C4 N3 C2 S1 177.9(6)
C1 S1 C2 N1 177.0(6)
C1 S1 C2 N3 -4.4(7)
C2 N3 C4 C5 3.2(13)
N3 C4 C5 C6 -0.6(14)
C2 N1 C6 C5 1.6(13)
Zn1 N1 C6 C5 -174.7(7)
C4 C5 C6 N1 -1.9(14)
N31 Zn2 N11 C12 45.8(7)
I4 Zn2 N11 C12 165.2(6)
I3 Zn2 N11 C12 -67.8(7)
N31 Zn2 N11 C16 -125.8(7)
I4 Zn2 N11 C16 -6.4(7)
I3 Zn2 N11 C16 120.6(6)
C14 N13 C12 N11 -2.0(13)
C14 N13 C12 S11 178.5(7)
C16 N11 C12 N13 3.4(13)
Zn2 N11 C12 N13 -168.1(7)
C16 N11 C12 S11 -177.0(7)
Zn2 N11 C12 S11 11.5(9)
C1 S11 C12 N13 6.5(8)
C1 S11 C12 N11 -173.2(6)
C12 N13 C14 C15 -0.8(16)
N13 C14 C15 C16 1.7(18)
C12 N11 C16 C15 -2.2(14)
Zn2 N11 C16 C15 170.2(9)
C14 C15 C16 N11 -0.1(17)
N1 Zn1 N21 C22 45.6(7)
I1 Zn1 N21 C22 161.0(6)
I2 Zn1 N21 C22 -69.1(7)
N1 Zn1 N21 C26 -134.7(6)
I1 Zn1 N21 C26 -19.2(6)
I2 Zn1 N21 C26 110.6(6)
C22 S21 C21 S31 73.6(6)
C32 S31 C21 S21 72.7(6)
C24 N23 C22 N21 -3.0(14)
C24 N23 C22 S21 176.5(8)
C26 N21 C22 N23 3.1(13)
Zn1 N21 C22 N23 -177.2(7)
C26 N21 C22 S21 -176.4(6)
Zn1 N21 C22 S21 3.3(9)
C21 S21 C22 N23 10.3(8)
C21 S21 C22 N21 -170.1(6)
C22 N23 C24 C25 0.4(17)
N23 C24 C25 C26 1.7(19)
C22 N21 C26 C25 -0.6(14)
Zn1 N21 C26 C25 179.6(8)
C24 C25 C26 N21 -1.6(17)
N11 Zn2 N31 C36 -132.3(6)
I4 Zn2 N31 C36 111.5(6)
I3 Zn2 N31 C36 -15.1(6)
N11 Zn2 N31 C32 49.0(7)
I4 Zn2 N31 C32 -67.2(7)
I3 Zn2 N31 C32 166.2(6)
C34 N33 C32 N31 -0.1(12)
C34 N33 C32 S31 -179.8(6)
C36 N31 C32 N33 2.6(12)
Zn2 N31 C32 N33 -178.7(6)
C36 N31 C32 S31 -177.7(6)
Zn2 N31 C32 S31 1.0(9)
C21 S31 C32 N33 -2.3(8)
C21 S31 C32 N31 177.9(6)
C32 N33 C34 C35 -1.8(13)
N33 C34 C35 C36 1.0(14)
C32 N31 C36 C35 -3.3(12)
Zn2 N31 C36 C35 177.8(7)
C34 C35 C36 N31 1.7(13)
